data_4021014
loop_
_publ_author_name
'Takuya Koizumi'
'Eiko Mochizuki'
'Ken Kokubo'
'Takumi Oshima'

_publ_section_title
;
 Mechanism of Novel Consecutive Rearrangements
 of Cyclobutene-Fused Diphenylhomobenzoquinones
 Catalyzed by Lewis Acids
;
_journal_name_full 'Journal of Organic Chemistry'
_journal_page_first 4577
_journal_page_last 4585
_journal_paper_doi 10.1021/jo035830k
_journal_volume 69
_journal_year 2004
_chemical_formula_moiety 'C27 H28 O2'
_chemical_formula_sum 'C27 H28 O2'
_chemical_formula_weight 384.52
_space_group_IT_number 148
_symmetry_cell_setting trigonal
_symmetry_space_group_name_Hall '-R 3'
_symmetry_space_group_name_H-M 'R -3 :H'
_cell_angle_alpha 90
_cell_angle_beta 90
_cell_angle_gamma 120
_cell_formula_units_Z 18
_cell_length_a 37.811(3)
_cell_length_b 37.811(3)
_cell_length_c 8.1627(7)
_cell_measurement_temperature 293.1
_cell_volume 10106.4(13)
_exptl_crystal_density_diffrn 1.137
_cod_original_sg_symbol_H-M 'R -3'
_cod_database_code 4021014

loop_
_symmetry_equiv_pos_as_xyz
x,y,z
-x,-y,-z
x+1/3,y+2/3,z+2/3
-x+1/3,-y+2/3,-z+2/3
x+2/3,y+1/3,z+1/3
-x+2/3,-y+1/3,-z+1/3
-y,x-y,z
y,-x+y,-z
-y+1/3,x-y+2/3,z+2/3
y+1/3,-x+y+2/3,-z+2/3
-y+2/3,x-y+1/3,z+1/3
y+2/3,-x+y+1/3,-z+1/3
-x+y,-x,z
x-y,x,-z
-x+y+1/3,-x+2/3,z+2/3
x-y+1/3,x+2/3,-z+2/3
-x+y+2/3,-x+1/3,z+1/3
x-y+2/3,x+1/3,-z+1/3

loop_
_atom_site_label
_atom_site_type_symbol
_atom_site_fract_x
_atom_site_fract_y
_atom_site_fract_z
_atom_site_U_iso_or_equiv
_atom_site_adp_type
_atom_site_occupancy
_atom_site_symmetry_multiplicity
_atom_site_calc_flag
_atom_site_refinement_flags
_atom_site_disorder_assembly
_atom_site_disorder_group
O1 O 0.70553(8) 0.06255(8) 0.0503(3) 0.0638(9) Uani 1.00 1 d . . .
O2 O 0.81926(11) 0.09774(9) -0.4280(4) 0.0901(12) Uani 1.00 1 d . . .
C1 C 0.8137(2) -0.0503(1) 0.1599(6) 0.088(2) Uani 1.00 1 d . . .
C2 C 0.79800(13) -0.02457(12) 0.1356(5) 0.0638(13) Uani 1.00 1 d . . .
C3 C 0.82299(11) 0.01595(11) 0.0890(4) 0.0510(11) Uani 1.00 1 d . . .
C4 C 0.86445(12) 0.02984(12) 0.0671(5) 0.0625(13) Uani 1.00 1 d . . .
C5 C 0.8802(2) 0.0040(2) 0.0920(6) 0.083(2) Uani 1.00 1 d . . .
C6 C 0.8552(2) -0.0357(2) 0.1374(7) 0.093(2) Uani 1.00 1 d . . .
C7 C 0.77532(10) 0.03600(10) 0.2070(4) 0.0476(10) Uani 1.00 1 d . . .
C8 C 0.73126(10) 0.05164(10) 0.0537(4) 0.0469(10) Uani 1.00 1 d . . .
C9 C 0.74255(10) 0.03978(10) 0.2066(4) 0.0461(10) Uani 1.00 1 d . . .
C10 C 0.75174(10) 0.04994(10) -0.1025(4) 0.0443(10) Uani 1.00 1 d . . .
C11 C 0.80280(10) 0.04195(10) 0.0598(4) 0.0432(10) Uani 1.00 1 d . . .
C12 C 0.77496(10) 0.02659(10) -0.0950(4) 0.0440(10) Uani 1.00 1 d . . .
C13 C 0.79528(11) 0.03618(11) -0.2668(4) 0.0524(11) Uani 1.00 1 d . . .
C14 C 0.83210(12) 0.03221(12) -0.3134(5) 0.0661(13) Uani 1.00 1 d . . .
C15 C 0.8245(1) -0.01038(13) -0.3296(6) 0.076(2) Uani 1.00 1 d . . .
C16 C 0.8626(2) -0.0113(2) -0.3931(7) 0.096(2) Uani 1.00 1 d . . .
C17 C 0.80225(12) 0.07824(12) -0.3069(5) 0.0589(12) Uani 1.00 1 d . . .
C18 C 0.78484(11) 0.09208(11) -0.1691(4) 0.0492(11) Uani 1.00 1 d . . .
C19 C 0.8557(2) -0.0533(2) -0.3970(8) 0.132(3) Uani 1.00 1 d . . .
C20 C 0.7684(1) 0.11940(13) -0.2281(5) 0.071(2) Uani 1.00 1 d . . .
C21 C 0.82088(10) 0.11217(10) -0.0494(4) 0.0475(10) Uani 1.00 1 d . . .
C22 C 0.83090(10) 0.08834(10) 0.0524(4) 0.0456(10) Uani 1.00 1 d . . .
C23 C 0.86309(11) 0.10773(12) 0.1622(5) 0.0591(12) Uani 1.00 1 d . . .
C24 C 0.88705(12) 0.1504(1) 0.1617(6) 0.076(2) Uani 1.00 1 d . . .
C25 C 0.8784(1) 0.17341(13) 0.0586(6) 0.075(2) Uani 1.00 1 d . . .
C26 C 0.84541(12) 0.15476(11) -0.0463(5) 0.0617(13) Uani 1.00 1 d . . .
C27 C 0.71757(12) 0.0350(1) 0.3559(5) 0.070(1) Uani 1.00 1 d . . .
H1 H 0.83916(12) 0.17085(11) -0.1170(5) 0.070(2) Uiso 1.00 1 c . . .
H2 H 0.8954(1) 0.20227(13) 0.0583(6) 0.082(2) Uiso 1.00 1 c . . .
H3 H 0.90945(12) 0.1633(1) 0.2352(6) 0.085(2) Uiso 1.00 1 c . . .
H4 H 0.86852(11) 0.09177(12) 0.2369(5) 0.070(2) Uiso 1.00 1 c . . .
H5 H 0.88203(12) 0.05735(12) 0.0346(5) 0.078(2) Uiso 1.00 1 c . . .
H6 H 0.9085(2) 0.0139(2) 0.0771(6) 0.108(2) Uiso 1.00 1 c . . .
H7 H 0.8661(2) -0.0532(2) 0.1554(7) 0.124(3) Uiso 1.00 1 c . . .
H8 H 0.7959(2) -0.0780(1) 0.1900(6) 0.110(3) Uiso 1.00 1 c . . .
H9 H 0.76973(13) -0.03438(12) 0.1525(5) 0.078(2) Uiso 1.00 1 c . . .
H10 H 0.73419(12) 0.0547(1) 0.4355(5) 0.084(2) Uiso 1.00 1 c . . .
H11 H 0.69545(12) 0.0390(1) 0.3275(5) 0.084(2) Uiso 1.00 1 c . . .
H12 H 0.70725(12) 0.0084(1) 0.3997(5) 0.084(2) Uiso 1.00 1 c . . .
H13 H 0.7895(1) 0.14310(13) -0.2795(5) 0.091(2) Uiso 1.00 1 c . . .
H14 H 0.7470(1) 0.10457(13) -0.3045(5) 0.091(2) Uiso 1.00 1 c . . .
H15 H 0.7580(1) 0.12723(13) -0.1376(5) 0.091(2) Uiso 1.00 1 c . . .
H16 H 0.8503(2) -0.0637(2) -0.2884(8) 0.172(4) Uiso 1.00 1 c . . .
H17 H 0.8328(2) -0.0698(2) -0.4646(8) 0.172(4) Uiso 1.00 1 c . . .
H18 H 0.8791(2) -0.0536(2) -0.4382(8) 0.172(4) Uiso 1.00 1 c . . .
H19 H 0.78259(10) 0.02867(10) 0.3076(4) 0.056(2) Uiso 1.00 1 c . . .
H20 H 0.84208(12) 0.04537(12) -0.4160(5) 0.080(2) Uiso 1.00 1 c . . .
H21 H 0.85233(12) 0.04587(12) -0.2316(5) 0.080(2) Uiso 1.00 1 c . . .
H22 H 0.8178(1) -0.02283(13) -0.2245(6) 0.093(2) Uiso 1.00 1 c . . .
H23 H 0.8022(1) -0.02527(13) -0.4021(6) 0.093(2) Uiso 1.00 1 c . . .
H24 H 0.8681(2) -0.0008(2) -0.5016(7) 0.125(3) Uiso 1.00 1 c . . .
H25 H 0.8854(2) 0.0053(2) -0.3252(7) 0.126(3) Uiso 1.00 1 c . . .
H26 H 0.73132(10) 0.03755(10) -0.1845(4) 0.053(2) Uiso 1.00 1 c . . .
H27 H 0.75625(10) -0.00184(10) -0.0846(4) 0.051(2) Uiso 1.00 1 c . . .
H28 H 0.77439(11) 0.01826(11) -0.3398(4) 0.062(2) Uiso 1.00 1 c . . .

loop_
_atom_site_aniso_label
_atom_site_aniso_U_11
_atom_site_aniso_U_22
_atom_site_aniso_U_33
_atom_site_aniso_U_12
_atom_site_aniso_U_13
_atom_site_aniso_U_23
O1 0.059(2) 0.077(2) 0.071(2) 0.045(2) 0.0059(13) 0.004(1)
O2 0.132(3) 0.083(2) 0.060(2) 0.057(2) 0.038(2) 0.017(2)
C1 0.115(4) 0.061(3) 0.099(4) 0.053(3) -0.022(3) -0.005(3)
C2 0.067(3) 0.055(3) 0.074(3) 0.035(2) -0.006(2) -0.000(2)
C3 0.050(2) 0.051(2) 0.056(2) 0.028(2) -0.008(2) -0.010(2)
C4 0.055(3) 0.064(3) 0.075(3) 0.035(2) -0.011(2) -0.018(2)
C5 0.071(3) 0.086(4) 0.114(4) 0.054(3) -0.025(3) -0.033(3)
C6 0.104(4) 0.091(4) 0.116(4) 0.073(4) -0.035(3) -0.025(3)
C7 0.049(2) 0.048(2) 0.043(2) 0.022(2) -0.002(2) -0.000(2)
C8 0.035(2) 0.041(2) 0.057(2) 0.013(2) 0.001(2) -0.002(2)
C9 0.037(2) 0.046(2) 0.049(2) 0.017(2) 0.002(2) -0.000(2)
C10 0.041(2) 0.046(2) 0.046(2) 0.021(2) -0.007(2) -0.006(2)
C11 0.038(2) 0.041(2) 0.049(2) 0.018(2) -0.001(2) -0.004(2)
C12 0.041(2) 0.038(2) 0.048(2) 0.016(2) -0.005(2) -0.006(2)
C13 0.053(2) 0.056(2) 0.046(2) 0.025(2) -0.003(2) -0.014(2)
C14 0.064(3) 0.068(3) 0.068(3) 0.034(2) 0.006(2) -0.013(2)
C15 0.082(3) 0.063(3) 0.088(3) 0.039(3) 0.008(3) -0.007(2)
C16 0.112(4) 0.086(4) 0.115(4) 0.068(3) 0.036(3) 0.005(3)
C17 0.069(3) 0.056(2) 0.049(2) 0.028(2) 0.005(2) 0.000(2)
C18 0.057(2) 0.049(2) 0.044(2) 0.028(2) 0.006(2) 0.002(2)
C19 0.173(6) 0.103(4) 0.154(6) 0.094(5) 0.055(5) 0.028(4)
C20 0.097(3) 0.070(3) 0.060(3) 0.053(3) 0.005(2) 0.010(2)
C21 0.045(2) 0.042(2) 0.049(2) 0.016(2) 0.014(2) -0.002(2)
C22 0.035(2) 0.041(2) 0.054(2) 0.014(2) 0.002(2) -0.011(2)
C23 0.044(2) 0.059(3) 0.072(3) 0.025(2) -0.009(2) -0.024(2)
C24 0.041(2) 0.072(3) 0.098(4) 0.017(2) -0.003(2) -0.042(3)
C25 0.058(3) 0.042(2) 0.105(4) 0.011(2) 0.024(3) -0.014(3)
C26 0.060(3) 0.045(2) 0.071(3) 0.019(2) 0.022(2) 0.000(2)
C27 0.062(3) 0.087(3) 0.059(3) 0.036(2) 0.009(2) 0.006(2)

loop_
_geom_bond_atom_site_label_1
_geom_bond_site_symmetry_1
_geom_bond_atom_site_label_2
_geom_bond_site_symmetry_2
_geom_bond_distance
_geom_bond_publ_flag
O1 . C8 . 1.233(4) yes
O2 . C17 . 1.208(4) yes
C1 . C2 . 1.384(5) yes
C1 . C6 . 1.393(7) yes
C1 . H8 . 0.95009(7) no
C2 . C3 . 1.392(5) yes
C2 . H9 . 0.95004(9) no
C3 . C4 . 1.394(5) yes
C3 . C11 . 1.535(5) yes
C4 . C5 . 1.389(5) yes
C4 . H5 . 0.95010(7) no
C5 . C6 . 1.364(7) yes
C5 . H6 . 0.94995(9) no
C6 . H7 . 0.94988(6) no
C7 . C9 . 1.316(4) yes
C7 . C11 . 1.530(5) yes
C7 . H19 . 0.94999(6) no
C8 . C9 . 1.460(5) yes
C8 . C10 . 1.510(5) yes
C9 . C27 . 1.497(5) yes
C10 . C12 . 1.526(4) yes
C10 . C18 . 1.551(5) yes
C10 . H26 . 0.94986(6) no
C11 . C12 . 1.559(4) yes
C11 . C22 . 1.531(4) yes
C12 . C13 . 1.552(4) yes
C12 . H27 . 0.95010(7) no
C13 . C14 . 1.522(5) yes
C13 . C17 . 1.512(5) yes
C13 . H28 . 0.950 no
C14 . C15 . 1.493(5) yes
C14 . H20 . 0.95001(6) no
C14 . H21 . 0.95000(5) no
C15 . C16 . 1.550(6) yes
C15 . H22 . 0.94996(7) no
C15 . H23 . 0.94998(5) no
C16 . C19 . 1.476(6) yes
C16 . H24 . 0.95000(7) no
C16 . H25 . 0.94991(5) no
C17 . C18 . 1.522(5) yes
C18 . C20 . 1.526(5) yes
C18 . C21 . 1.534(5) yes
C19 . H16 . 0.95000(7) no
C19 . H17 . 0.95005(5) no
C19 . H18 . 0.94994(7) no
C20 . H13 . 0.94992(5) no
C20 . H14 . 0.95008(5) no
C20 . H15 . 0.94989(5) no
C21 . C22 . 1.410(5) yes
C21 . C26 . 1.400(5) yes
C22 . C23 . 1.389(5) yes
C23 . C24 . 1.400(5) yes
C23 . H4 . 0.95006(5) no
C24 . C25 . 1.363(6) yes
C24 . H3 . 0.95009(6) no
C25 . C26 . 1.381(6) yes
C25 . H2 . 0.94986(8) no
C26 . H1 . 0.95005(5) no
C27 . H10 . 0.94996(5) no
C27 . H11 . 0.94998(7) no
C27 . H12 . 0.95005(8) no
